data_4075847
loop_
_publ_author_name
'Domin, Doris'
'Benito-Garagorri, David'
'Mereiter, Kurt'
'Fr\"ohlich, Johannes'
'Kirchner, Karl'

_publ_section_title
;
 Synthesis and Reactivity of Palladium and Nickel \b-Diimine
 Complexes:&#x00A0; Application as Catalysts for Heck, Suzuki, and Hiyama
 Coupling Reactions&#x2020;
;
_journal_issue 16
_journal_name_full Organometallics
_journal_page_first 3957
_journal_paper_doi 10.1021/om050201h
_journal_volume 24
_journal_year 2005
_chemical_formula_moiety 'C32 H46 Cl2 N2 Pd, 3(C H Cl3)'
_chemical_formula_sum 'C35 H49 Cl11 N2 Pd'
_chemical_formula_weight 994.11
_chemical_name_systematic
; 
{N,N'-(1,1-cyclohexylidenedimethylidyne)bis(2,6-bis(1-methylethyl)-
benzenamine)}-dichloro-palladium(II) tris-chloroform solvate
;
_space_group_IT_number 19
_symmetry_cell_setting orthorhombic
_symmetry_space_group_name_Hall 'P 2ac 2ab'
_symmetry_space_group_name_H-M 'P 21 21 21'
_atom_sites_solution_hydrogens geom
_atom_sites_solution_primary direct
_atom_sites_solution_secondary difmap
_audit_creation_method SHELXL-97
_cell_angle_alpha 90.00
_cell_angle_beta 90.00
_cell_angle_gamma 90.00
_cell_formula_units_Z 4
_cell_length_a 12.1042(5)
_cell_length_b 17.2671(7)
_cell_length_c 21.1808(8)
_cell_measurement_reflns_used 9309
_cell_measurement_temperature 173(2)
_cell_measurement_theta_max 29.60
_cell_measurement_theta_min 2.26
_cell_volume 4426.9(3)
_computing_cell_refinement 'Bruker SAINT'
_computing_data_collection 'Bruker SMART'
_computing_data_reduction 'Bruker SAINT, SADABS, XPREP'
_computing_molecular_graphics 'Bruker SHELXTL'
_computing_publication_material 'Bruker SHELXTL'
_computing_structure_refinement 'SHELXL-97 (Sheldrick, 1997)'
_computing_structure_solution 'SHELXS-97 (Sheldrick, 1997)'
_diffrn_ambient_temperature 173(2)
_diffrn_measured_fraction_theta_full 0.995
_diffrn_measured_fraction_theta_max 0.995
_diffrn_measurement_device_type 'CCD area detector'
_diffrn_measurement_method 'phi and omega scans'
_diffrn_radiation_monochromator graphite
_diffrn_radiation_source 'notmal-focus sealed tube'
_diffrn_radiation_type MoK\a
_diffrn_radiation_wavelength 0.71073
_diffrn_reflns_av_R_equivalents 0.0325
_diffrn_reflns_av_sigmaI/netI 0.0286
_diffrn_reflns_limit_h_max 17
_diffrn_reflns_limit_h_min -17
_diffrn_reflns_limit_k_max 24
_diffrn_reflns_limit_k_min -24
_diffrn_reflns_limit_l_max 29
_diffrn_reflns_limit_l_min -29
_diffrn_reflns_number 59221
_diffrn_reflns_theta_full 30.00
_diffrn_reflns_theta_max 30.00
_diffrn_reflns_theta_min 2.05
_diffrn_standards_decay_% 0
_exptl_absorpt_coefficient_mu 1.111
_exptl_absorpt_correction_T_max 1.00
_exptl_absorpt_correction_T_min 0.83
_exptl_absorpt_correction_type multi-scan
_exptl_absorpt_process_details 'program SADABS, V2.10'
_exptl_crystal_colour yellow
_exptl_crystal_density_diffrn 1.492
_exptl_crystal_density_meas 0
_exptl_crystal_density_method 'not measured'
_exptl_crystal_description prism
_exptl_crystal_F_000 2024
_exptl_crystal_size_max 0.42
_exptl_crystal_size_mid 0.30
_exptl_crystal_size_min 0.24
_refine_diff_density_max 1.054
_refine_diff_density_min -0.731
_refine_diff_density_rms 0.074
_refine_ls_abs_structure_details 'Flack H D (1983), Acta Cryst. A39, 876-881'
_refine_ls_abs_structure_Flack -0.05(2)
_refine_ls_extinction_method none
_refine_ls_goodness_of_fit_ref 1.030
_refine_ls_hydrogen_treatment mixed
_refine_ls_matrix_type full
_refine_ls_number_parameters 446
_refine_ls_number_reflns 12865
_refine_ls_number_restraints 0
_refine_ls_restrained_S_all 1.030
_refine_ls_R_factor_all 0.0480
_refine_ls_R_factor_gt 0.0391
_refine_ls_shift/su_max 0.001
_refine_ls_shift/su_mean 0.000
_refine_ls_structure_factor_coef Fsqd
_refine_ls_weighting_details 'calc w=1/[\s^2^(Fo^2^)+(0.0588P)^2^+2.0502P] where P=(Fo^2^+2Fc^2^)/3'
_refine_ls_weighting_scheme calc
_refine_ls_wR_factor_gt 0.0970
_refine_ls_wR_factor_ref 0.1031
_reflns_number_gt 11413
_reflns_number_total 12865
_reflns_threshold_expression >2sigma(I)
_cod_data_source_file om050201hsi20050317_092302.cif
_cod_data_source_block compd8b
_cod_depositor_comments
;
The following automatic conversions were performed:

'_symmetry_cell_setting' value 'Orthorhombic' changed to
'orthorhombic' according to
/home/saulius/struct/CIF-dictionaries/cif_core.dic dictionary named
'cif_core.dic' version 2.4.1 from 2010-06-29.

Automatic conversion script
Id: cif_fix_values 1715 2011-07-08 13:25:40Z adriana 
;
_cod_original_sg_symbol_H-M P2(1)2(1)2(1)
_cod_database_code 4075847

loop_
_symmetry_equiv_pos_as_xyz
'x, y, z'
'-x+1/2, -y, z+1/2'
'-x, y+1/2, -z+1/2'
'x+1/2, -y+1/2, -z'

loop_
_atom_site_label
_atom_site_type_symbol
_atom_site_fract_x
_atom_site_fract_y
_atom_site_fract_z
_atom_site_U_iso_or_equiv
_atom_site_adp_type
_atom_site_occupancy
_atom_site_symmetry_multiplicity
_atom_site_calc_flag
_atom_site_refinement_flags
_atom_site_disorder_assembly
_atom_site_disorder_group
Pd Pd 0.084480(16) 0.167707(11) 0.224429(9) 0.02644(5) Uani 1 1 d . . .
Cl1 Cl 0.07875(8) 0.04443(4) 0.18440(4) 0.03931(16) Uani 1 1 d . A .
Cl2 Cl 0.18022(10) 0.12108(5) 0.30970(6) 0.0387(3) Uani 0.894(4) 1 d P A 1
Cl2' Cl 0.2186(8) 0.1187(5) 0.2834(5) 0.039 Uiso 0.106(4) 1 d P A 2
N1 N -0.0199(2) 0.20742(13) 0.15543(10) 0.0259(4) Uani 1 1 d . A .
N2 N 0.10486(17) 0.27841(14) 0.25685(11) 0.0265(5) Uani 1 1 d . A .
C1 C -0.0767(3) 0.26897(14) 0.16072(11) 0.0259(5) Uani 1 1 d . . .
H1A H -0.1295 0.2778 0.1284 0.031 Uiso 1 1 calc R A .
C2 C -0.0710(2) 0.32952(16) 0.21151(11) 0.0252(5) Uani 1 1 d . A .
C3 C 0.0381(2) 0.33331(17) 0.24567(12) 0.0266(5) Uani 1 1 d . . .
H3A H 0.0595 0.3830 0.2607 0.032 Uiso 1 1 calc R A .
C4 C -0.0942(3) 0.40913(16) 0.18099(14) 0.0354(6) Uani 1 1 d . . .
H4A H -0.0766 0.4504 0.2118 0.042 Uiso 1 1 calc R A .
H4B H -0.0449 0.4159 0.1441 0.042 Uiso 1 1 calc R . .
C5 C -0.2150(3) 0.4181(2) 0.1595(2) 0.0506(10) Uani 1 1 d . A .
H5A H -0.2269 0.4715 0.1438 0.061 Uiso 1 1 calc R . .
H5B H -0.2299 0.3819 0.1243 0.061 Uiso 1 1 calc R . .
C6 C -0.2938(3) 0.4020(3) 0.2126(2) 0.0625(13) Uani 1 1 d . . .
H6A H -0.3706 0.4067 0.1971 0.075 Uiso 1 1 calc R A .
H6B H -0.2830 0.4410 0.2464 0.075 Uiso 1 1 calc R . .
C7 C -0.2766(3) 0.3217(3) 0.2397(2) 0.0518(9) Uani 1 1 d . A .
H7A H -0.2918 0.2825 0.2068 0.062 Uiso 1 1 calc R . .
H7B H -0.3291 0.3132 0.2749 0.062 Uiso 1 1 calc R . .
C8 C -0.1590(3) 0.3120(2) 0.26362(14) 0.0365(7) Uani 1 1 d . . .
H8A H -0.1489 0.2583 0.2789 0.044 Uiso 1 1 calc R A .
H8B H -0.1469 0.3473 0.2998 0.044 Uiso 1 1 calc R . .
C11 C -0.0428(3) 0.16062(17) 0.09975(13) 0.0317(6) Uani 1 1 d . . .
C12 C -0.1320(3) 0.10925(17) 0.10119(15) 0.0355(6) Uani 1 1 d . A .
C13 C -0.1475(4) 0.0637(2) 0.04748(17) 0.0470(9) Uani 1 1 d . . .
H13A H -0.2068 0.0277 0.0463 0.056 Uiso 1 1 calc R A .
C14 C -0.0776(5) 0.0700(2) -0.00441(16) 0.0556(10) Uani 1 1 d . A .
H14A H -0.0885 0.0373 -0.0400 0.067 Uiso 1 1 calc R . .
C15 C 0.0067(4) 0.1226(2) -0.00471(16) 0.0542(10) Uani 1 1 d . . .
H15A H 0.0527 0.1265 -0.0409 0.065 Uiso 1 1 calc R A .
C16 C 0.0270(3) 0.1710(2) 0.04720(14) 0.0391(6) Uani 1 1 d . A .
C17 C -0.2090(3) 0.10191(18) 0.15728(16) 0.0363(6) Uani 1 1 d . . .
H17A H -0.1782 0.1335 0.1927 0.044 Uiso 1 1 calc R A .
C18 C -0.3239(3) 0.1337(3) 0.1407(2) 0.0566(10) Uani 1 1 d . A .
H18A H -0.3172 0.1874 0.1262 0.085 Uiso 1 1 calc R . .
H18B H -0.3713 0.1318 0.1782 0.085 Uiso 1 1 calc R . .
H18C H -0.3567 0.1021 0.1071 0.085 Uiso 1 1 calc R . .
C19 C -0.2205(4) 0.0182(2) 0.1799(2) 0.0573(10) Uani 1 1 d . A .
H19A H -0.1474 -0.0024 0.1906 0.086 Uiso 1 1 calc R . .
H19B H -0.2532 -0.0133 0.1462 0.086 Uiso 1 1 calc R . .
H19C H -0.2681 0.0166 0.2173 0.086 Uiso 1 1 calc R . .
C110 C 0.1132(3) 0.2337(2) 0.04585(16) 0.0465(9) Uani 1 1 d . . .
H11A H 0.1346 0.2443 0.0906 0.056 Uiso 1 1 calc R A .
C111 C 0.0633(4) 0.3083(2) 0.0195(2) 0.0574(11) Uani 1 1 d . A .
H11B H -0.0040 0.3211 0.0430 0.086 Uiso 1 1 calc R . .
H11C H 0.0453 0.3011 -0.0252 0.086 Uiso 1 1 calc R . .
H11D H 0.1168 0.3506 0.0239 0.086 Uiso 1 1 calc R . .
C112 C 0.2200(4) 0.2136(3) 0.0098(2) 0.0689(13) Uani 1 1 d . A .
H11E H 0.2515 0.1657 0.0269 0.103 Uiso 1 1 calc R . .
H11F H 0.2733 0.2559 0.0146 0.103 Uiso 1 1 calc R . .
H11G H 0.2030 0.2065 -0.0351 0.103 Uiso 1 1 calc R . .
C21 C 0.2043(2) 0.29894(17) 0.29237(14) 0.0320(6) Uani 1 1 d . . .
C22 C 0.1980(3) 0.30519(18) 0.35774(16) 0.0365(6) Uani 1 1 d . A .
C23 C 0.2944(3) 0.3293(2) 0.38937(19) 0.0485(8) Uani 1 1 d . . .
H23A H 0.2931 0.3352 0.4340 0.058 Uiso 1 1 calc R A .
C24 C 0.3909(3) 0.3446(2) 0.3566(2) 0.0541(10) Uani 1 1 d . A .
H24A H 0.4546 0.3621 0.3786 0.065 Uiso 1 1 calc R . .
C25 C 0.3950(2) 0.3345(2) 0.2923(2) 0.0510(9) Uani 1 1 d . . .
H25A H 0.4621 0.3440 0.2704 0.061 Uiso 1 1 calc R A .
C26 C 0.3018(3) 0.31045(19) 0.25848(17) 0.0383(7) Uani 1 1 d . A .
C27 C 0.0938(3) 0.28863(19) 0.39559(15) 0.0415(7) Uani 1 1 d . . .
H27A H 0.0415 0.2597 0.3676 0.050 Uiso 1 1 calc R A .
C28 C 0.0363(4) 0.3621(3) 0.4172(2) 0.0540(9) Uani 1 1 d . A .
H28A H 0.0199 0.3947 0.3805 0.081 Uiso 1 1 calc R . .
H28B H 0.0846 0.3905 0.4463 0.081 Uiso 1 1 calc R . .
H28C H -0.0327 0.3487 0.4388 0.081 Uiso 1 1 calc R . .
C29 C 0.1203(4) 0.2364(3) 0.4529(2) 0.0594(11) Uani 1 1 d . A .
H29A H 0.1572 0.1892 0.4383 0.089 Uiso 1 1 calc R . .
H29B H 0.0516 0.2228 0.4747 0.089 Uiso 1 1 calc R . .
H29C H 0.1691 0.2643 0.4820 0.089 Uiso 1 1 calc R . .
C210 C 0.3062(3) 0.3001(2) 0.1869(2) 0.0465(8) Uani 1 1 d . . .
H21A H 0.2451 0.2637 0.1754 0.056 Uiso 1 1 calc R A .
C211 C 0.2826(5) 0.3757(3) 0.1536(3) 0.0808(16) Uani 1 1 d . A .
H21B H 0.2134 0.3976 0.1696 0.121 Uiso 1 1 calc R . .
H21C H 0.2760 0.3664 0.1081 0.121 Uiso 1 1 calc R . .
H21D H 0.3432 0.4121 0.1614 0.121 Uiso 1 1 calc R . .
C212 C 0.4145(4) 0.2629(4) 0.1638(3) 0.0815(15) Uani 1 1 d . A .
H21E H 0.4124 0.2576 0.1177 0.122 Uiso 1 1 calc R . .
H21F H 0.4230 0.2116 0.1831 0.122 Uiso 1 1 calc R . .
H21G H 0.4770 0.2958 0.1759 0.122 Uiso 1 1 calc R . .
C1S C 0.2893(4) -0.0160(3) 0.0797(2) 0.0592(10) Uani 1 1 d . . .
H1S H 0.2199 0.0041 0.0994 0.071 Uiso 1 1 calc R . .
Cl1S Cl 0.30053(12) -0.11655(8) 0.09381(6) 0.0745(3) Uani 1 1 d . . .
Cl2S Cl 0.40212(19) 0.03143(12) 0.11175(12) 0.1255(7) Uani 1 1 d . . .
Cl3S Cl 0.2849(2) -0.00093(12) -0.00204(8) 0.1199(8) Uani 1 1 d . . .
C2S C 0.4624(4) 0.1313(3) 0.3439(3) 0.0688(13) Uani 1 1 d . . .
H2S H 0.4032 0.1670 0.3286 0.083 Uiso 1 1 calc R . .
Cl4S Cl 0.4136(2) 0.08346(15) 0.41084(9) 0.1316(8) Uani 1 1 d . . .
Cl5S Cl 0.58054(15) 0.18348(11) 0.3535(2) 0.1895(16) Uani 1 1 d . . .
Cl6S Cl 0.4856(2) 0.06096(14) 0.28559(13) 0.1343(8) Uani 1 1 d . . .
C3S C -0.0862(4) 0.1037(2) 0.39730(19) 0.0553(9) Uani 1 1 d . . .
H3S H -0.0074 0.1189 0.3905 0.066 Uiso 1 1 calc R . .
Cl7S Cl -0.0902(2) 0.03353(10) 0.45614(8) 0.1123(6) Uani 1 1 d . . .
Cl8S Cl -0.13849(14) 0.06898(9) 0.32637(7) 0.0812(4) Uani 1 1 d . . .
Cl9S Cl -0.16111(9) 0.18741(7) 0.42198(6) 0.0620(3) Uani 1 1 d . . .

loop_
_atom_site_aniso_label
_atom_site_aniso_U_11
_atom_site_aniso_U_22
_atom_site_aniso_U_33
_atom_site_aniso_U_23
_atom_site_aniso_U_13
_atom_site_aniso_U_12
Pd 0.02638(8) 0.02515(8) 0.02779(9) 0.00297(8) -0.00172(8) 0.00192(8)
Cl1 0.0537(4) 0.0285(3) 0.0357(3) -0.0009(3) -0.0035(4) 0.0096(3)
Cl2 0.0419(6) 0.0329(4) 0.0413(6) 0.0061(3) -0.0161(5) 0.0038(3)
N1 0.0333(11) 0.0261(11) 0.0182(10) 0.0025(8) 0.0004(8) 0.0019(9)
N2 0.0221(11) 0.0307(11) 0.0269(11) 0.0032(8) -0.0023(8) -0.0025(8)
C1 0.0316(12) 0.0257(11) 0.0206(11) 0.0021(9) -0.0049(11) -0.0001(11)
C2 0.0251(11) 0.0266(10) 0.0240(11) -0.0025(9) -0.0042(8) 0.0022(10)
C3 0.0280(11) 0.0268(11) 0.0249(11) 0.0019(11) -0.0016(9) -0.0023(11)
C4 0.0484(17) 0.0252(12) 0.0324(14) -0.0017(10) -0.0112(14) 0.0024(12)
C5 0.061(2) 0.0306(15) 0.060(2) -0.0095(15) -0.0358(19) 0.0101(14)
C6 0.0338(16) 0.068(3) 0.085(3) -0.031(2) -0.0202(19) 0.0192(17)
C7 0.0283(14) 0.068(2) 0.059(2) -0.0178(19) 0.0017(13) -0.0053(15)
C8 0.0318(13) 0.0481(17) 0.0296(15) -0.0062(12) 0.0048(11) -0.0032(12)
C11 0.0456(14) 0.0263(13) 0.0232(12) 0.0005(11) -0.0039(10) 0.0066(11)
C12 0.0513(17) 0.0258(13) 0.0295(14) 0.0000(11) -0.0107(13) 0.0055(12)
C13 0.071(2) 0.0334(15) 0.0364(17) -0.0057(13) -0.0172(17) 0.0024(16)
C14 0.092(3) 0.0448(18) 0.0298(15) -0.0117(13) -0.011(2) 0.016(2)
C15 0.089(3) 0.050(2) 0.0232(15) -0.0057(15) 0.0011(17) 0.018(2)
C16 0.0586(19) 0.0342(14) 0.0244(13) -0.0031(13) 0.0033(12) 0.0080(15)
C17 0.0417(16) 0.0291(14) 0.0382(16) 0.0013(12) -0.0093(13) -0.0045(11)
C18 0.044(2) 0.058(2) 0.068(3) 0.008(2) -0.0076(18) 0.0006(17)
C19 0.068(3) 0.0336(17) 0.070(3) 0.0108(18) 0.003(2) -0.0026(17)
C110 0.059(2) 0.0518(19) 0.0284(15) 0.0023(14) 0.0160(14) 0.0028(16)
C111 0.077(3) 0.0432(18) 0.052(2) 0.0027(16) 0.018(2) -0.0004(18)
C112 0.073(3) 0.068(3) 0.065(3) 0.010(2) 0.035(2) 0.016(2)
C21 0.0266(12) 0.0309(13) 0.0384(16) 0.0037(11) -0.0091(11) -0.0031(10)
C22 0.0355(15) 0.0318(13) 0.0420(17) 0.0044(12) -0.0131(13) -0.0047(11)
C23 0.0494(18) 0.0424(17) 0.054(2) -0.0020(17) -0.0253(16) -0.0038(16)
C24 0.0365(17) 0.050(2) 0.076(3) 0.0021(18) -0.0229(16) -0.0072(14)
C25 0.0260(14) 0.0496(18) 0.077(3) 0.0037(19) -0.0060(13) -0.0063(14)
C26 0.0262(13) 0.0402(16) 0.0486(19) 0.0022(13) -0.0030(12) -0.0024(11)
C27 0.0506(19) 0.0432(16) 0.0307(14) 0.0059(12) -0.0080(15) -0.0099(15)
C28 0.060(2) 0.055(2) 0.048(2) -0.0036(17) 0.0053(18) -0.0064(18)
C29 0.067(3) 0.064(2) 0.047(2) 0.0164(19) -0.0170(19) -0.014(2)
C210 0.0315(15) 0.054(2) 0.054(2) 0.0040(17) 0.0044(15) -0.0040(14)
C211 0.097(4) 0.079(3) 0.066(3) 0.022(3) 0.019(3) 0.001(3)
C212 0.046(2) 0.106(4) 0.093(4) -0.017(3) 0.015(3) 0.007(3)
C1S 0.056(2) 0.061(3) 0.061(3) -0.010(2) 0.006(2) 0.0066(19)
Cl1S 0.0812(8) 0.0718(7) 0.0705(7) 0.0108(6) 0.0149(6) -0.0063(6)
Cl2S 0.1082(14) 0.1108(13) 0.1576(19) -0.0449(13) -0.0303(14) -0.0248(11)
Cl3S 0.184(2) 0.1059(13) 0.0697(9) 0.0103(9) -0.0162(12) 0.0490(14)
C2S 0.046(2) 0.061(3) 0.100(4) 0.019(3) -0.020(2) -0.0113(19)
Cl4S 0.1318(16) 0.174(2) 0.0890(11) 0.0510(12) -0.0407(13) -0.0047(16)
Cl5S 0.0625(9) 0.0823(11) 0.424(5) 0.0055(18) -0.0735(19) -0.0180(8)
Cl6S 0.1251(16) 0.1176(15) 0.160(2) -0.0254(15) 0.0414(16) -0.0264(13)
C3S 0.055(2) 0.061(2) 0.050(2) 0.0055(17) -0.004(2) -0.004(2)
Cl7S 0.1706(18) 0.0903(10) 0.0759(9) 0.0394(8) 0.0131(12) 0.0210(13)
Cl8S 0.0942(9) 0.0891(9) 0.0602(7) -0.0123(6) -0.0028(7) 0.0119(8)
Cl9S 0.0561(5) 0.0691(7) 0.0607(6) -0.0051(5) 0.0105(5) 0.0055(5)

loop_
_atom_type_symbol
_atom_type_description
_atom_type_scat_dispersion_real
_atom_type_scat_dispersion_imag
_atom_type_scat_source
C C 0.0033 0.0016 'International Tables Vol C Tables 4.2.6.8 and 6.1.1.4'
H H 0.0000 0.0000 'International Tables Vol C Tables 4.2.6.8 and 6.1.1.4'
N N 0.0061 0.0033 'International Tables Vol C Tables 4.2.6.8 and 6.1.1.4'
Cl Cl 0.1484 0.1585 'International Tables Vol C Tables 4.2.6.8 and 6.1.1.4'
Pd Pd -0.9988 1.0072 'International Tables Vol C Tables 4.2.6.8 and 6.1.1.4'

loop_
_geom_angle_atom_site_label_1
_geom_angle_atom_site_label_2
_geom_angle_atom_site_label_3
_geom_angle
N2 Pd N1 90.06(9)
N2 Pd Cl2' 94.6(2)
N1 Pd Cl2' 168.8(3)
N2 Pd Cl2 90.15(7)
N1 Pd Cl2 172.27(7)
Cl2' Pd Cl2 18.5(3)
N2 Pd Cl1 174.46(7)
N1 Pd Cl1 91.62(7)
Cl2' Pd Cl1 82.9(2)
Cl2 Pd Cl1 88.89(3)
C1 N1 C11 115.6(2)
C1 N1 Pd 123.39(18)
C11 N1 Pd 120.60(18)
C3 N2 C21 116.0(2)
C3 N2 Pd 123.98(19)
C21 N2 Pd 119.89(18)
N1 C1 C2 128.4(2)
N1 C1 H1A 115.8
C2 C1 H1A 115.8
C1 C2 C3 114.4(2)
C1 C2 C4 108.2(2)
C3 C2 C4 108.7(2)
C1 C2 C8 109.9(2)
C3 C2 C8 105.4(2)
C4 C2 C8 110.2(2)
N2 C3 C2 128.0(3)
N2 C3 H3A 116.0
C2 C3 H3A 116.0
C5 C4 C2 112.7(3)
C5 C4 H4A 109.1
C2 C4 H4A 109.1
C5 C4 H4B 109.1
C2 C4 H4B 109.1
H4A C4 H4B 107.8
C6 C5 C4 111.2(3)
C6 C5 H5A 109.4
C4 C5 H5A 109.4
C6 C5 H5B 109.4
C4 C5 H5B 109.4
H5A C5 H5B 108.0
C5 C6 C7 111.5(3)
C5 C6 H6A 109.3
C7 C6 H6A 109.3
C5 C6 H6B 109.3
C7 C6 H6B 109.3
H6A C6 H6B 108.0
C6 C7 C8 110.8(3)
C6 C7 H7A 109.5
C8 C7 H7A 109.5
C6 C7 H7B 109.5
C8 C7 H7B 109.5
H7A C7 H7B 108.1
C7 C8 C2 112.4(3)
C7 C8 H8A 109.1
C2 C8 H8A 109.1
C7 C8 H8B 109.1
C2 C8 H8B 109.1
H8A C8 H8B 107.9
C12 C11 C16 124.1(3)
C12 C11 N1 118.8(3)
C16 C11 N1 117.1(3)
C13 C12 C11 116.3(3)
C13 C12 C17 120.7(3)
C11 C12 C17 123.0(3)
C14 C13 C12 121.2(4)
C14 C13 H13A 119.4
C12 C13 H13A 119.4
C15 C14 C13 120.6(3)
C15 C14 H14A 119.7
C13 C14 H14A 119.7
C14 C15 C16 121.6(4)
C14 C15 H15A 119.2
C16 C15 H15A 119.2
C15 C16 C11 116.0(3)
C15 C16 C110 122.4(3)
C11 C16 C110 121.5(3)
C12 C17 C19 112.4(3)
C12 C17 C18 110.3(3)
C19 C17 C18 109.1(3)
C12 C17 H17A 108.3
C19 C17 H17A 108.3
C18 C17 H17A 108.3
C17 C18 H18A 109.5
C17 C18 H18B 109.5
H18A C18 H18B 109.5
C17 C18 H18C 109.5
H18A C18 H18C 109.5
H18B C18 H18C 109.5
C17 C19 H19A 109.5
C17 C19 H19B 109.5
H19A C19 H19B 109.5
C17 C19 H19C 109.5
H19A C19 H19C 109.5
H19B C19 H19C 109.5
C16 C110 C111 109.9(3)
C16 C110 C112 115.4(3)
C111 C110 C112 109.9(3)
C16 C110 H11A 107.1
C111 C110 H11A 107.1
C112 C110 H11A 107.1
C110 C111 H11B 109.5
C110 C111 H11C 109.5
H11B C111 H11C 109.5
C110 C111 H11D 109.5
H11B C111 H11D 109.5
H11C C111 H11D 109.5
C110 C112 H11E 109.5
C110 C112 H11F 109.5
H11E C112 H11F 109.5
C110 C112 H11G 109.5
H11E C112 H11G 109.5
H11F C112 H11G 109.5
C22 C21 C26 123.1(3)
C22 C21 N2 119.1(3)
C26 C21 N2 117.8(3)
C21 C22 C23 116.9(3)
C21 C22 C27 123.7(3)
C23 C22 C27 119.5(3)
C24 C23 C22 121.1(4)
C24 C23 H23A 119.4
C22 C23 H23A 119.4
C25 C24 C23 120.2(3)
C25 C24 H24A 119.9
C23 C24 H24A 119.9
C24 C25 C26 121.1(3)
C24 C25 H25A 119.5
C26 C25 H25A 119.5
C21 C26 C25 117.5(3)
C21 C26 C210 121.6(3)
C25 C26 C210 120.9(3)
C28 C27 C22 112.4(3)
C28 C27 C29 110.2(3)
C22 C27 C29 110.5(3)
C28 C27 H27A 107.8
C22 C27 H27A 107.8
C29 C27 H27A 107.8
C27 C28 H28A 109.5
C27 C28 H28B 109.5
H28A C28 H28B 109.5
C27 C28 H28C 109.5
H28A C28 H28C 109.5
H28B C28 H28C 109.5
C27 C29 H29A 109.5
C27 C29 H29B 109.5
H29A C29 H29B 109.5
C27 C29 H29C 109.5
H29A C29 H29C 109.5
H29B C29 H29C 109.5
C211 C210 C26 110.8(4)
C211 C210 C212 111.8(4)
C26 C210 C212 113.3(4)
C211 C210 H21A 106.8
C26 C210 H21A 106.8
C212 C210 H21A 106.8
C210 C211 H21B 109.5
C210 C211 H21C 109.5
H21B C211 H21C 109.5
C210 C211 H21D 109.5
H21B C211 H21D 109.5
H21C C211 H21D 109.5
C210 C212 H21E 109.5
C210 C212 H21F 109.5
H21E C212 H21F 109.5
C210 C212 H21G 109.5
H21E C212 H21G 109.5
H21F C212 H21G 109.5
Cl2S C1S Cl3S 110.0(3)
Cl2S C1S Cl1S 109.7(3)
Cl3S C1S Cl1S 108.4(3)
Cl2S C1S H1S 109.6
Cl3S C1S H1S 109.6
Cl1S C1S H1S 109.6
Cl5S C2S Cl4S 116.0(3)
Cl5S C2S Cl6S 108.4(3)
Cl4S C2S Cl6S 107.4(3)
Cl5S C2S H2S 108.3
Cl4S C2S H2S 108.3
Cl6S C2S H2S 108.3
Cl8S C3S Cl7S 111.7(3)
Cl8S C3S Cl9S 110.4(2)
Cl7S C3S Cl9S 109.9(2)
Cl8S C3S H3S 108.3
Cl7S C3S H3S 108.3
Cl9S C3S H3S 108.3

loop_
_geom_bond_atom_site_label_1
_geom_bond_atom_site_label_2
_geom_bond_distance
Pd N2 2.046(2)
Pd N1 2.050(2)
Pd Cl2' 2.216(8)
Pd Cl2 2.2920(9)
Pd Cl1 2.2922(7)
N1 C1 1.271(4)
N1 C11 1.456(4)
N2 C3 1.268(4)
N2 C21 1.463(3)
C1 C2 1.502(3)
C1 H1A 0.9500
C2 C3 1.507(3)
C2 C4 1.545(4)
C2 C8 1.563(4)
C3 H3A 0.9500
C4 C5 1.540(5)
C4 H4A 0.9900
C4 H4B 0.9900
C5 C6 1.503(7)
C5 H5A 0.9900
C5 H5B 0.9900
C6 C7 1.514(7)
C6 H6A 0.9900
C6 H6B 0.9900
C7 C8 1.521(5)
C7 H7A 0.9900
C7 H7B 0.9900
C8 H8A 0.9900
C8 H8B 0.9900
C11 C12 1.398(5)
C11 C16 1.409(4)
C12 C13 1.396(4)
C12 C17 1.515(5)
C13 C14 1.391(6)
C13 H13A 0.9500
C14 C15 1.366(7)
C14 H14A 0.9500
C15 C16 1.403(5)
C15 H15A 0.9500
C16 C110 1.503(5)
C17 C19 1.529(5)
C17 C18 1.537(5)
C17 H17A 1.0000
C18 H18A 0.9800
C18 H18B 0.9800
C18 H18C 0.9800
C19 H19A 0.9800
C19 H19B 0.9800
C19 H19C 0.9800
C110 C111 1.528(6)
C110 C112 1.542(5)
C110 H11A 1.0000
C111 H11B 0.9800
C111 H11C 0.9800
C111 H11D 0.9800
C112 H11E 0.9800
C112 H11F 0.9800
C112 H11G 0.9800
C21 C22 1.391(5)
C21 C26 1.396(4)
C22 C23 1.408(4)
C22 C27 1.522(5)
C23 C24 1.385(6)
C23 H23A 0.9500
C24 C25 1.374(6)
C24 H24A 0.9500
C25 C26 1.399(4)
C25 H25A 0.9500
C26 C210 1.527(5)
C27 C28 1.518(6)
C27 C29 1.545(5)
C27 H27A 1.0000
C28 H28A 0.9800
C28 H28B 0.9800
C28 H28C 0.9800
C29 H29A 0.9800
C29 H29B 0.9800
C29 H29C 0.9800
C210 C211 1.511(6)
C210 C212 1.540(6)
C210 H21A 1.0000
C211 H21B 0.9800
C211 H21C 0.9800
C211 H21D 0.9800
C212 H21E 0.9800
C212 H21F 0.9800
C212 H21G 0.9800
C1S Cl2S 1.731(5)
C1S Cl3S 1.751(5)
C1S Cl1S 1.767(5)
C1S H1S 1.0000
C2S Cl5S 1.703(5)
C2S Cl4S 1.744(6)
C2S Cl6S 1.754(6)
C2S H2S 1.0000
C3S Cl8S 1.737(4)
C3S Cl7S 1.739(4)
C3S Cl9S 1.785(5)
C3S H3S 1.0000

loop_
_geom_torsion_atom_site_label_1
_geom_torsion_atom_site_label_2
_geom_torsion_atom_site_label_3
_geom_torsion_atom_site_label_4
_geom_torsion
N2 Pd N1 C1 -26.6(2)
Cl2' Pd N1 C1 -141.1(11)
Cl2 Pd N1 C1 65.0(6)
Cl1 Pd N1 C1 158.7(2)
N2 Pd N1 C11 160.7(2)
Cl2' Pd N1 C11 46.3(12)
Cl2 Pd N1 C11 -107.6(5)
Cl1 Pd N1 C11 -14.0(2)
N1 Pd N2 C3 20.5(2)
Cl2' Pd N2 C3 -169.7(4)
Cl2 Pd N2 C3 -151.8(2)
Cl1 Pd N2 C3 128.2(6)
N1 Pd N2 C21 -156.0(2)
Cl2' Pd N2 C21 13.8(4)
Cl2 Pd N2 C21 31.7(2)
Cl1 Pd N2 C21 -48.3(8)
C11 N1 C1 C2 -178.7(3)
Pd N1 C1 C2 8.3(4)
N1 C1 C2 C3 23.9(4)
N1 C1 C2 C4 145.3(3)
N1 C1 C2 C8 -94.5(3)
C21 N2 C3 C2 -178.8(2)
Pd N2 C3 C2 4.6(4)
C1 C2 C3 N2 -31.4(4)
C4 C2 C3 N2 -152.4(3)
C8 C2 C3 N2 89.5(3)
C1 C2 C4 C5 69.6(3)
C3 C2 C4 C5 -165.6(3)
C8 C2 C4 C5 -50.5(3)
C2 C4 C5 C6 54.1(4)
C4 C5 C6 C7 -57.4(4)
C5 C6 C7 C8 58.4(4)
C6 C7 C8 C2 -55.7(4)
C1 C2 C8 C7 -67.4(3)
C3 C2 C8 C7 168.8(3)
C4 C2 C8 C7 51.6(3)
C1 N1 C11 C12 -82.9(3)
Pd N1 C11 C12 90.3(3)
C1 N1 C11 C16 96.5(3)
Pd N1 C11 C16 -90.3(3)
C16 C11 C12 C13 3.1(5)
N1 C11 C12 C13 -177.6(3)
C16 C11 C12 C17 -177.1(3)
N1 C11 C12 C17 2.3(4)
C11 C12 C13 C14 -0.3(5)
C17 C12 C13 C14 179.9(3)
C12 C13 C14 C15 -1.7(6)
C13 C14 C15 C16 1.1(6)
C14 C15 C16 C11 1.5(6)
C14 C15 C16 C110 -174.8(4)
C12 C11 C16 C15 -3.7(5)
N1 C11 C16 C15 177.0(3)
C12 C11 C16 C110 172.7(3)
N1 C11 C16 C110 -6.7(4)
C13 C12 C17 C19 52.5(4)
C11 C12 C17 C19 -127.3(3)
C13 C12 C17 C18 -69.4(4)
C11 C12 C17 C18 110.8(3)
C15 C16 C110 C111 87.5(4)
C11 C16 C110 C111 -88.7(4)
C15 C16 C110 C112 -37.4(5)
C11 C16 C110 C112 146.5(4)
C3 N2 C21 C22 81.2(3)
Pd N2 C21 C22 -102.0(3)
C3 N2 C21 C26 -99.5(3)
Pd N2 C21 C26 77.2(3)
C26 C21 C22 C23 4.3(5)
N2 C21 C22 C23 -176.5(3)
C26 C21 C22 C27 -176.6(3)
N2 C21 C22 C27 2.6(5)
C21 C22 C23 C24 -1.2(5)
C27 C22 C23 C24 179.7(3)
C22 C23 C24 C25 -1.6(6)
C23 C24 C25 C26 1.4(6)
C22 C21 C26 C25 -4.4(5)
N2 C21 C26 C25 176.3(3)
C22 C21 C26 C210 177.7(3)
N2 C21 C26 C210 -1.6(5)
C24 C25 C26 C21 1.5(6)
C24 C25 C26 C210 179.4(4)
C21 C22 C27 C28 -103.4(4)
C23 C22 C27 C28 75.7(4)
C21 C22 C27 C29 132.9(3)
C23 C22 C27 C29 -48.0(4)
C21 C26 C210 C211 91.3(4)
C25 C26 C210 C211 -86.6(5)
C21 C26 C210 C212 -142.1(4)
C25 C26 C210 C212 40.1(5)
